data_4071448
loop_
_publ_author_name
'Bezuidenhout, Daniela I.'
'van der Watt, Elisia'
'Liles, David C.'
'Landman, Maril\'e'
'Lotz, Simon'

_publ_section_title
;
 Steric and Electronic Effects of Metal-Containing Substituents in Fischer
 Carbene Complexes of Chromium
;
_journal_issue 11
_journal_name_full Organometallics
_journal_page_first 2447
_journal_paper_doi 10.1021/om8001735
_journal_volume 27
_journal_year 2008
_chemical_formula_moiety 'C19 H10 Cr2 O9 S'
_chemical_formula_sum 'C19 H10 Cr2 O9 S'
_chemical_formula_weight 518.33
_chemical_name_systematic
; 
 (Ethoxy-(\h^6^-tricarbonylchromium-benzo[b]thien-2-yl)-methylidene)-
(pentacarbonyl)-chromium 
;
_space_group_IT_number 2
_symmetry_cell_setting triclinic
_symmetry_space_group_name_Hall '-P 1'
_symmetry_space_group_name_H-M 'P -1'
_atom_sites_solution_hydrogens geom
_atom_sites_solution_primary direct
_atom_sites_solution_secondary difmap
_audit_creation_method SHELXL-97
_cell_angle_alpha 109.519(2)
_cell_angle_beta 108.371(2)
_cell_angle_gamma 95.519(2)
_cell_formula_units_Z 2
_cell_length_a 8.3523(11)
_cell_length_b 10.7547(15)
_cell_length_c 13.0118(17)
_cell_measurement_reflns_used 4002
_cell_measurement_temperature 293(2)
_cell_measurement_theta_max 26.506
_cell_measurement_theta_min 2.581
_cell_volume 1018.6(2)
_computing_cell_refinement 'SAINT (Bruker, 2001)'
_computing_data_collection 'SMART (Bruker, 2001)'
_computing_data_reduction SAINT
_computing_molecular_graphics ' ORTEP-3 for Windows (Farrugia, 1997), POV-Ray (The POV-Ray Team, 2004)'
_computing_publication_material SHELXL-97
_computing_structure_refinement 'SHELXTL and SHELXL-97 (Sheldrick, 1997)'
_computing_structure_solution 'SHELXTL (Bruker, 2001)'
_diffrn_ambient_temperature 293(2)
_diffrn_detector 'SMART 1000 CCD'
_diffrn_detector_area_resol_mean 8.3
_diffrn_measured_fraction_theta_full 0.977
_diffrn_measured_fraction_theta_max 0.876
_diffrn_measurement_device_type 'Bruker (Seimens) P4'
_diffrn_measurement_method '\f and \w scans'
_diffrn_radiation_monochromator graphite
_diffrn_radiation_source 'fine-focus sealed tube'
_diffrn_radiation_type MoK\a
_diffrn_radiation_wavelength 0.71073
_diffrn_reflns_av_R_equivalents 0.0212
_diffrn_reflns_av_sigmaI/netI 0.0353
_diffrn_reflns_limit_h_max 9
_diffrn_reflns_limit_h_min -10
_diffrn_reflns_limit_k_max 12
_diffrn_reflns_limit_k_min -13
_diffrn_reflns_limit_l_max 11
_diffrn_reflns_limit_l_min -15
_diffrn_reflns_number 5597
_diffrn_reflns_theta_full 25.00
_diffrn_reflns_theta_max 26.53
_diffrn_reflns_theta_min 2.58
_exptl_absorpt_coefficient_mu 1.219
_exptl_absorpt_correction_T_max 0.941
_exptl_absorpt_correction_T_min 0.795
_exptl_absorpt_correction_type multi-scan
_exptl_absorpt_process_details 'SADABS (Bruker, 2001)'
_exptl_crystal_colour dark-purple
_exptl_crystal_density_diffrn 1.690
_exptl_crystal_density_method 'not measured'
_exptl_crystal_description rectangular-plate
_exptl_crystal_F_000 520
_exptl_crystal_size_max 0.22
_exptl_crystal_size_mid 0.16
_exptl_crystal_size_min 0.05
_refine_diff_density_max 0.408
_refine_diff_density_min -0.355
_refine_diff_density_rms 0.069
_refine_ls_extinction_method none
_refine_ls_goodness_of_fit_ref 1.096
_refine_ls_hydrogen_treatment constr
_refine_ls_matrix_type full
_refine_ls_number_parameters 289
_refine_ls_number_reflns 3714
_refine_ls_number_restraints 4
_refine_ls_restrained_S_all 1.099
_refine_ls_R_factor_all 0.0411
_refine_ls_R_factor_gt 0.0370
_refine_ls_shift/su_max 0.001
_refine_ls_shift/su_mean 0.000
_refine_ls_structure_factor_coef Fsqd
_refine_ls_weighting_details 'calc w=1/[\s^2^(Fo^2^)+(0.0612P)^2^+0.2800P] where P=(Fo^2^+2Fc^2^)/3'
_refine_ls_weighting_scheme calc
_refine_ls_wR_factor_gt 0.0992
_refine_ls_wR_factor_ref 0.1040
_reflns_number_gt 3317
_reflns_number_total 3714
_reflns_threshold_expression >2\s(I)
_cod_data_source_file om8001735-file004.cif
_cod_data_source_block evdw10_abs
_cod_database_code 4071448

loop_
_symmetry_equiv_pos_as_xyz
'x, y, z'
'-x, -y, -z'

loop_
_atom_site_label
_atom_site_type_symbol
_atom_site_fract_x
_atom_site_fract_y
_atom_site_fract_z
_atom_site_U_iso_or_equiv
_atom_site_adp_type
_atom_site_occupancy
_atom_site_symmetry_multiplicity
_atom_site_calc_flag
_atom_site_refinement_flags
_atom_site_disorder_assembly
_atom_site_disorder_group
Cr1 Cr 0.27451(4) 0.31915(3) 0.58049(3) 0.03381(13) Uani 1 1 d . . .
Cr2 Cr 0.81017(5) 0.21049(4) 1.01668(3) 0.03838(14) Uani 1 1 d . A .
C1 C 0.0558(3) 0.3627(3) 0.5542(2) 0.0484(6) Uani 1 1 d . . .
O1 O -0.0773(3) 0.3872(2) 0.5383(2) 0.0749(7) Uani 1 1 d . . .
C2 C 0.2475(3) 0.2673(3) 0.7012(2) 0.0429(5) Uani 1 1 d . . .
O2 O 0.2262(3) 0.2366(2) 0.77228(18) 0.0653(6) Uani 1 1 d . . .
C3 C 0.1556(3) 0.1383(3) 0.4734(2) 0.0421(5) Uani 1 1 d . . .
O3 O 0.0757(3) 0.0328(2) 0.41338(19) 0.0656(6) Uani 1 1 d . . .
C4 C 0.2866(3) 0.3715(3) 0.4564(2) 0.0438(5) Uani 1 1 d . . .
O4 O 0.2874(3) 0.4075(2) 0.38375(19) 0.0688(6) Uani 1 1 d . . .
C5 C 0.3778(3) 0.5017(3) 0.6858(2) 0.0465(6) Uani 1 1 d . . .
O5 O 0.4360(4) 0.6117(2) 0.7471(2) 0.0776(7) Uani 1 1 d . . .
C6 C 0.5126(3) 0.2717(2) 0.61526(18) 0.0339(5) Uani 1 1 d . A .
O6 O 0.5852(2) 0.20694(18) 0.54243(13) 0.0437(4) Uani 1 1 d . . .
S1 S 0.81723(9) 0.22148(8) 0.74152(6) 0.0375(2) Uani 0.880(3) 1 d P A 1
C8A C 0.7837(19) 0.253(2) 0.7698(9) 0.036(6) Uiso 0.120(3) 1 d PD A 2
H8A H 0.8193 0.1970 0.7133 0.043 Uiso 0.120(3) 1 calc PR A 2
C7 C 0.6384(3) 0.2977(2) 0.73282(18) 0.0329(4) Uani 1 1 d D . .
C8 C 0.6391(4) 0.3686(3) 0.8408(2) 0.0360(6) Uani 0.880(3) 1 d P A 3
H8 H 0.5532 0.4146 0.8518 0.043 Uiso 0.880(3) 1 calc PR A 3
S1A S 0.6058(7) 0.4088(6) 0.8574(4) 0.0370(18) Uiso 0.120(3) 1 d PD A 4
C9 C 0.7824(3) 0.3677(2) 0.93710(19) 0.0365(5) Uani 1 1 d D . .
C10 C 0.8247(4) 0.4281(3) 1.0602(2) 0.0470(6) Uani 1 1 d . A .
H10 H 0.7531 0.4777 1.0903 0.056 Uiso 1 1 calc R . .
C11 C 0.9753(4) 0.4121(3) 1.1357(2) 0.0511(6) Uani 1 1 d . . .
H11 H 1.0082 0.4565 1.2164 0.061 Uiso 1 1 calc R A .
C12 C 1.0772(3) 0.3296(3) 1.0907(2) 0.0502(6) Uani 1 1 d . A .
H12 H 1.1759 0.3189 1.1424 0.060 Uiso 1 1 calc R . .
C13 C 1.0337(3) 0.2631(3) 0.9699(2) 0.0444(5) Uani 1 1 d . . .
H13 H 1.0987 0.2051 0.9407 0.053 Uiso 1 1 calc R A .
C14 C 0.8868(3) 0.2865(2) 0.89274(19) 0.0364(5) Uani 1 1 d D A .
C15 C 0.7724(4) 0.0331(3) 0.9162(2) 0.0499(6) Uani 1 1 d . . .
O15 O 0.7495(4) -0.0767(2) 0.8527(2) 0.0788(7) Uani 1 1 d . A .
C16 C 0.5783(4) 0.1814(3) 0.9985(2) 0.0540(7) Uani 1 1 d . . .
O16 O 0.4358(3) 0.1631(3) 0.9875(3) 0.0879(8) Uani 1 1 d . A .
C17 C 0.8579(4) 0.1536(3) 1.1393(3) 0.0639(8) Uani 1 1 d . . .
O17 O 0.8878(4) 0.1208(4) 1.2172(3) 0.1168(12) Uani 1 1 d . A .
C18 C 0.5073(4) 0.1605(3) 0.4155(2) 0.0562(7) Uani 1 1 d . . .
H18A H 0.5078 0.2370 0.3919 0.067 Uiso 1 1 calc R . .
H18B H 0.3883 0.1113 0.3875 0.067 Uiso 1 1 calc R . .
C19 C 0.6103(4) 0.0711(3) 0.3658(2) 0.0581(7) Uani 1 1 d . . .
H19A H 0.5622 0.0392 0.2817 0.087 Uiso 1 1 calc R . .
H19B H 0.6080 -0.0046 0.3891 0.087 Uiso 1 1 calc R . .
H19C H 0.7277 0.1207 0.3943 0.087 Uiso 1 1 calc R . .

loop_
_atom_site_aniso_label
_atom_site_aniso_U_11
_atom_site_aniso_U_22
_atom_site_aniso_U_33
_atom_site_aniso_U_23
_atom_site_aniso_U_13
_atom_site_aniso_U_12
Cr1 0.0310(2) 0.0382(2) 0.0330(2) 0.01417(16) 0.01137(15) 0.01095(15)
Cr2 0.0362(2) 0.0452(2) 0.0317(2) 0.01746(17) 0.00919(16) 0.00260(16)
C1 0.0449(14) 0.0471(14) 0.0568(15) 0.0223(12) 0.0197(11) 0.0152(11)
O1 0.0459(12) 0.0819(15) 0.1144(19) 0.0482(14) 0.0350(12) 0.0347(11)
C2 0.0334(12) 0.0516(14) 0.0416(12) 0.0148(11) 0.0141(10) 0.0100(10)
O2 0.0597(12) 0.0925(16) 0.0582(12) 0.0400(12) 0.0302(10) 0.0117(11)
C3 0.0380(12) 0.0464(14) 0.0414(12) 0.0167(11) 0.0131(10) 0.0146(11)
O3 0.0640(13) 0.0491(12) 0.0635(13) 0.0060(10) 0.0172(10) 0.0030(10)
C4 0.0424(13) 0.0502(14) 0.0423(13) 0.0194(11) 0.0157(10) 0.0208(11)
O4 0.0864(16) 0.0891(16) 0.0620(13) 0.0498(12) 0.0388(12) 0.0428(13)
C5 0.0496(14) 0.0482(15) 0.0447(13) 0.0177(12) 0.0204(11) 0.0147(11)
O5 0.0957(18) 0.0472(12) 0.0723(15) 0.0042(11) 0.0323(13) 0.0041(11)
C6 0.0324(11) 0.0374(11) 0.0314(10) 0.0136(9) 0.0116(9) 0.0058(9)
O6 0.0378(9) 0.0641(11) 0.0277(8) 0.0139(7) 0.0119(7) 0.0203(8)
S1 0.0333(4) 0.0500(4) 0.0310(4) 0.0151(3) 0.0132(3) 0.0145(3)
C7 0.0308(11) 0.0369(11) 0.0326(11) 0.0144(9) 0.0123(8) 0.0080(8)
C8 0.0326(14) 0.0369(15) 0.0372(14) 0.0138(11) 0.0106(11) 0.0116(12)
C9 0.0349(11) 0.0375(11) 0.0351(11) 0.0148(9) 0.0106(9) 0.0045(9)
C10 0.0547(15) 0.0419(13) 0.0388(12) 0.0099(10) 0.0173(11) 0.0073(11)
C11 0.0574(16) 0.0499(14) 0.0301(11) 0.0111(10) 0.0051(11) -0.0046(12)
C12 0.0375(12) 0.0581(15) 0.0436(13) 0.0264(12) -0.0028(10) -0.0041(11)
C13 0.0358(12) 0.0544(14) 0.0488(13) 0.0276(11) 0.0150(10) 0.0098(10)
C14 0.0351(11) 0.0408(12) 0.0335(11) 0.0159(9) 0.0129(9) 0.0034(9)
C15 0.0502(15) 0.0490(15) 0.0490(14) 0.0236(12) 0.0124(12) 0.0074(11)
O15 0.0914(18) 0.0526(13) 0.0758(15) 0.0163(12) 0.0187(13) 0.0159(12)
C16 0.0475(16) 0.0637(17) 0.0520(15) 0.0266(13) 0.0176(12) 0.0050(12)
O16 0.0495(13) 0.120(2) 0.0999(19) 0.0483(17) 0.0321(13) 0.0074(13)
C17 0.0541(17) 0.084(2) 0.0538(16) 0.0398(16) 0.0109(13) -0.0014(15)
O17 0.106(2) 0.175(3) 0.0865(19) 0.100(2) 0.0132(16) 0.000(2)
C18 0.0538(15) 0.086(2) 0.0262(11) 0.0153(12) 0.0138(11) 0.0315(14)
C19 0.0534(16) 0.0731(19) 0.0414(13) 0.0102(13) 0.0198(12) 0.0225(14)

loop_
_atom_type_symbol
_atom_type_description
_atom_type_scat_dispersion_real
_atom_type_scat_dispersion_imag
_atom_type_scat_source
C C 0.0033 0.0016 'International Tables Vol C Tables 4.2.6.8 and 6.1.1.4'
H H 0.0000 0.0000 'International Tables Vol C Tables 4.2.6.8 and 6.1.1.4'
O O 0.0106 0.0060 'International Tables Vol C Tables 4.2.6.8 and 6.1.1.4'
S S 0.1246 0.1234 'International Tables Vol C Tables 4.2.6.8 and 6.1.1.4'
Cr Cr 0.3209 0.6236 'International Tables Vol C Tables 4.2.6.8 and 6.1.1.4'

loop_
_geom_angle_atom_site_label_1
_geom_angle_atom_site_label_2
_geom_angle_atom_site_label_3
_geom_angle
C1 Cr1 C5 88.83(11)
C1 Cr1 C2 88.46(11)
C5 Cr1 C2 92.42(11)
C1 Cr1 C4 88.01(11)
C5 Cr1 C4 88.26(11)
C2 Cr1 C4 176.39(10)
C1 Cr1 C3 87.31(11)
C5 Cr1 C3 176.13(10)
C2 Cr1 C3 87.19(11)
C4 Cr1 C3 91.90(11)
C1 Cr1 C6 177.75(10)
C5 Cr1 C6 90.67(10)
C2 Cr1 C6 89.37(9)
C4 Cr1 C6 94.17(9)
C3 Cr1 C6 93.18(9)
C17 Cr2 C15 88.60(14)
C17 Cr2 C16 88.96(13)
C15 Cr2 C16 89.27(13)
C17 Cr2 C12 90.06(12)
C15 Cr2 C12 115.91(12)
C16 Cr2 C12 154.76(13)
C17 Cr2 C10 116.86(13)
C15 Cr2 C10 154.53(10)
C16 Cr2 C10 90.88(12)
C12 Cr2 C10 67.23(10)
C17 Cr2 C11 90.49(13)
C15 Cr2 C11 153.15(12)
C16 Cr2 C11 117.54(13)
C12 Cr2 C11 37.24(11)
C10 Cr2 C11 37.05(10)
C17 Cr2 C13 115.80(12)
C15 Cr2 C13 89.23(11)
C16 Cr2 C13 155.15(11)
C12 Cr2 C13 36.93(10)
C10 Cr2 C13 80.11(10)
C11 Cr2 C13 67.14(11)
C17 Cr2 C9 154.03(13)
C15 Cr2 C9 117.35(10)
C16 Cr2 C9 92.06(11)
C12 Cr2 C9 78.17(9)
C10 Cr2 C9 37.20(8)
C11 Cr2 C9 66.14(9)
C13 Cr2 C9 66.82(9)
C17 Cr2 C14 152.85(12)
C15 Cr2 C14 91.09(10)
C16 Cr2 C14 118.18(10)
C12 Cr2 C14 65.79(9)
C10 Cr2 C14 66.55(9)
C11 Cr2 C14 77.81(9)
C13 Cr2 C14 37.06(8)
C9 Cr2 C14 36.35(8)
O1 C1 Cr1 179.0(3)
O2 C2 Cr1 177.9(2)
O3 C3 Cr1 174.8(2)
O4 C4 Cr1 176.0(2)
O5 C5 Cr1 178.2(3)
O6 C6 C7 104.52(18)
O6 C6 Cr1 130.04(15)
C7 C6 Cr1 125.36(15)
C6 O6 C18 124.28(18)
C14 S1 C7 90.53(11)
C7 C8A C14 123.7(10)
C7 C8A H8A 118.2
C14 C8A H8A 118.2
C8 C7 C6 130.8(2)
C8A C7 C6 132.5(5)
C8 C7 S1 111.45(18)
C6 C7 S1 117.69(15)
C8A C7 S1A 109.1(5)
C6 C7 S1A 118.4(2)
C7 C8 C9 115.1(3)
C7 C8 H8 122.5
C9 C8 H8 122.5
C9 S1A C7 84.9(2)
C14 C9 C10 119.7(2)
C14 C9 C8 109.3(2)
C10 C9 C8 131.0(2)
C14 C9 S1A 126.7(2)
C10 C9 S1A 113.6(2)
C14 C9 Cr2 72.11(13)
C10 C9 Cr2 69.27(14)
C8 C9 Cr2 128.49(18)
S1A C9 Cr2 132.4(2)
C11 C10 C9 119.2(2)
C11 C10 Cr2 71.53(15)
C9 C10 Cr2 73.54(14)
C11 C10 H10 120.4
C9 C10 H10 120.4
Cr2 C10 H10 126.4
C10 C11 C12 120.6(2)
C10 C11 Cr2 71.42(15)
C12 C11 Cr2 71.21(15)
C10 C11 H11 119.7
C12 C11 H11 119.7
Cr2 C11 H11 130.3
C13 C12 C11 121.4(2)
C13 C12 Cr2 72.45(14)
C11 C12 Cr2 71.55(15)
C13 C12 H12 119.3
C11 C12 H12 119.3
Cr2 C12 H12 129.2
C12 C13 C14 118.1(2)
C12 C13 Cr2 70.62(15)
C14 C13 Cr2 73.10(14)
C12 C13 H13 120.9
C14 C13 H13 120.9
Cr2 C13 H13 127.3
C9 C14 C13 120.8(2)
C9 C14 C8A 95.4(5)
C13 C14 C8A 143.7(5)
C9 C14 S1 113.66(17)
C13 C14 S1 125.56(19)
C9 C14 Cr2 71.54(13)
C13 C14 Cr2 69.84(13)
C8A C14 Cr2 126.3(9)
S1 C14 Cr2 131.38(12)
O15 C15 Cr2 179.1(3)
O16 C16 Cr2 179.7(3)
O17 C17 Cr2 178.6(4)
O6 C18 C19 107.5(2)
O6 C18 H18A 110.2
C19 C18 H18A 110.2
O6 C18 H18B 110.2
C19 C18 H18B 110.2
H18A C18 H18B 108.5
C18 C19 H19A 109.5
C18 C19 H19B 109.5
H19A C19 H19B 109.5
C18 C19 H19C 109.5
H19A C19 H19C 109.5
H19B C19 H19C 109.5

loop_
_geom_bond_atom_site_label_1
_geom_bond_atom_site_label_2
_geom_bond_distance
Cr1 C1 1.884(3)
Cr1 C5 1.900(3)
Cr1 C2 1.901(3)
Cr1 C4 1.906(3)
Cr1 C3 1.912(3)
Cr1 C6 2.050(2)
Cr2 C17 1.838(3)
Cr2 C15 1.846(3)
Cr2 C16 1.857(3)
Cr2 C12 2.194(3)
Cr2 C10 2.197(3)
Cr2 C11 2.199(3)
Cr2 C13 2.218(2)
Cr2 C9 2.253(2)
Cr2 C14 2.261(2)
C1 O1 1.139(3)
C2 O2 1.137(3)
C3 O3 1.130(3)
C4 O4 1.137(3)
C5 O5 1.134(3)
C6 O6 1.324(3)
C6 C7 1.472(3)
O6 C18 1.453(3)
S1 C14 1.726(2)
S1 C7 1.763(2)
C8A C7 1.356(9)
C8A C14 1.455(9)
C8A H8A 0.9300
C7 C8 1.354(4)
C7 S1A 1.782(4)
C8 C9 1.439(3)
C8 H8 0.9300
S1A C9 1.707(5)
C9 C14 1.408(3)
C9 C10 1.420(3)
C10 C11 1.397(4)
C10 H10 0.9300
C11 C12 1.403(4)
C11 H11 0.9300
C12 C13 1.398(4)
C12 H12 0.9300
C13 C14 1.424(3)
C13 H13 0.9300
C15 O15 1.148(3)
C16 O16 1.142(4)
C17 O17 1.144(4)
C18 C19 1.475(4)
C18 H18A 0.9700
C18 H18B 0.9700
C19 H19A 0.9600
C19 H19B 0.9600
C19 H19C 0.9600

loop_
_geom_torsion_atom_site_label_1
_geom_torsion_atom_site_label_2
_geom_torsion_atom_site_label_3
_geom_torsion_atom_site_label_4
_geom_torsion
C5 Cr1 C6 O6 -130.3(2)
C2 Cr1 C6 O6 137.3(2)
C4 Cr1 C6 O6 -42.0(2)
C3 Cr1 C6 O6 50.2(2)
C5 Cr1 C6 C7 53.72(19)
C2 Cr1 C6 C7 -38.69(19)
C4 Cr1 C6 C7 142.03(19)
C3 Cr1 C6 C7 -125.84(19)
C7 C6 O6 C18 -179.8(2)
Cr1 C6 O6 C18 3.5(4)
C14 C8A C7 C6 -176.9(9)
C14 C8A C7 S1A 3(2)
O6 C6 C7 C8 174.7(3)
Cr1 C6 C7 C8 -8.5(4)
O6 C6 C7 C8A -10.5(13)
Cr1 C6 C7 C8A 166.3(13)
O6 C6 C7 S1 -8.2(2)
Cr1 C6 C7 S1 168.59(11)
O6 C6 C7 S1A 169.5(3)
Cr1 C6 C7 S1A -13.7(3)
C14 S1 C7 C8 0.8(2)
C14 S1 C7 C6 -176.78(18)
C6 C7 C8 C9 177.7(2)
S1 C7 C8 C9 0.4(3)
S1A C7 C8 C9 -161.8(14)
C8A C7 S1A C9 -3.7(11)
C6 C7 S1A C9 176.3(2)
C7 C8 C9 C14 -1.9(3)
C7 C8 C9 C10 -179.2(2)
C7 C8 C9 S1A 166.1(11)
C7 C8 C9 Cr2 -83.9(3)
C7 S1A C9 C14 4.7(4)
C7 S1A C9 C10 -177.4(2)
C7 S1A C9 C8 -9.6(7)
C7 S1A C9 Cr2 -94.6(3)
C17 Cr2 C9 C14 129.7(3)
C15 Cr2 C9 C14 -48.20(17)
C16 Cr2 C9 C14 -138.45(15)
C12 Cr2 C9 C14 65.03(14)
C10 Cr2 C9 C14 132.8(2)
C11 Cr2 C9 C14 102.21(15)
C13 Cr2 C9 C14 28.03(13)
C17 Cr2 C9 C10 -3.1(3)
C15 Cr2 C9 C10 178.99(16)
C16 Cr2 C9 C10 88.74(17)
C12 Cr2 C9 C10 -67.78(16)
C11 Cr2 C9 C10 -30.60(16)
C13 Cr2 C9 C10 -104.78(17)
C14 Cr2 C9 C10 -132.8(2)
C17 Cr2 C9 C8 -129.6(3)
C15 Cr2 C9 C8 52.5(3)
C16 Cr2 C9 C8 -37.7(3)
C12 Cr2 C9 C8 165.7(3)
C10 Cr2 C9 C8 -126.5(3)
C11 Cr2 C9 C8 -157.1(3)
C13 Cr2 C9 C8 128.8(3)
C14 Cr2 C9 C8 100.7(3)
C17 Cr2 C9 S1A -106.6(3)
C15 Cr2 C9 S1A 75.5(3)
C16 Cr2 C9 S1A -14.7(3)
C12 Cr2 C9 S1A -171.3(3)
C10 Cr2 C9 S1A -103.5(3)
C11 Cr2 C9 S1A -134.1(3)
C13 Cr2 C9 S1A 151.7(3)
C14 Cr2 C9 S1A 123.7(3)
C14 C9 C10 C11 3.6(4)
C8 C9 C10 C11 -179.4(3)
S1A C9 C10 C11 -174.5(3)
Cr2 C9 C10 C11 57.1(2)
C14 C9 C10 Cr2 -53.5(2)
C8 C9 C10 Cr2 123.5(3)
S1A C9 C10 Cr2 128.4(3)
C17 Cr2 C10 C11 49.1(2)
C15 Cr2 C10 C11 -131.5(3)
C16 Cr2 C10 C11 138.35(18)
C12 Cr2 C10 C11 -28.73(16)
C13 Cr2 C10 C11 -64.94(17)
C9 Cr2 C10 C11 -129.4(2)
C14 Cr2 C10 C11 -101.11(17)
C17 Cr2 C10 C9 178.47(16)
C15 Cr2 C10 C9 -2.1(3)
C16 Cr2 C10 C9 -92.25(16)
C12 Cr2 C10 C9 100.68(16)
C11 Cr2 C10 C9 129.4(2)
C13 Cr2 C10 C9 64.46(15)
C14 Cr2 C10 C9 28.30(13)
C9 C10 C11 C12 -4.5(4)
Cr2 C10 C11 C12 53.6(2)
C9 C10 C11 Cr2 -58.1(2)
C17 Cr2 C11 C10 -137.63(19)
C15 Cr2 C11 C10 134.5(2)
C16 Cr2 C11 C10 -48.55(19)
C12 Cr2 C11 C10 132.9(2)
C13 Cr2 C11 C10 104.42(17)
C9 Cr2 C11 C10 30.72(15)
C14 Cr2 C11 C10 67.07(16)
C17 Cr2 C11 C12 89.45(18)
C15 Cr2 C11 C12 1.6(3)
C16 Cr2 C11 C12 178.53(16)
C10 Cr2 C11 C12 -132.9(2)
C13 Cr2 C11 C12 -28.50(14)
C9 Cr2 C11 C12 -102.20(16)
C14 Cr2 C11 C12 -65.85(15)
C10 C11 C12 C13 1.1(4)
Cr2 C11 C12 C13 54.8(2)
C10 C11 C12 Cr2 -53.7(2)
C17 Cr2 C12 C13 136.30(19)
C15 Cr2 C12 C13 47.83(19)
C16 Cr2 C12 C13 -136.0(3)
C10 Cr2 C12 C13 -104.38(17)
C11 Cr2 C12 C13 -133.0(2)
C9 Cr2 C12 C13 -67.01(15)
C14 Cr2 C12 C13 -30.91(15)
C17 Cr2 C12 C11 -90.73(18)
C15 Cr2 C12 C11 -179.20(15)
C16 Cr2 C12 C11 -3.0(3)
C10 Cr2 C12 C11 28.59(15)
C13 Cr2 C12 C11 133.0(2)
C9 Cr2 C12 C11 65.96(15)
C14 Cr2 C12 C11 102.06(16)
C11 C12 C13 C14 3.1(4)
Cr2 C12 C13 C14 57.5(2)
C11 C12 C13 Cr2 -54.4(2)
C17 Cr2 C13 C12 -50.1(2)
C15 Cr2 C13 C12 -138.19(17)
C16 Cr2 C13 C12 135.2(3)
C10 Cr2 C13 C12 65.04(16)
C11 Cr2 C13 C12 28.72(16)
C9 Cr2 C13 C12 101.44(17)
C14 Cr2 C13 C12 129.0(2)
C17 Cr2 C13 C14 -179.09(17)
C15 Cr2 C13 C14 92.83(16)
C16 Cr2 C13 C14 6.2(3)
C12 Cr2 C13 C14 -129.0(2)
C10 Cr2 C13 C14 -63.93(15)
C11 Cr2 C13 C14 -100.25(16)
C9 Cr2 C13 C14 -27.53(13)
C10 C9 C14 C13 0.6(3)
C8 C9 C14 C13 -177.0(2)
S1A C9 C14 C13 178.4(3)
Cr2 C9 C14 C13 -51.6(2)
C10 C9 C14 C8A 178.7(9)
C8 C9 C14 C8A 1.1(9)
S1A C9 C14 C8A -3.5(10)
Cr2 C9 C14 C8A 126.5(9)
C10 C9 C14 S1 -179.87(18)
C8 C9 C14 S1 2.5(3)
S1A C9 C14 S1 -2.1(4)
Cr2 C9 C14 S1 127.93(14)
C10 C9 C14 Cr2 52.2(2)
C8 C9 C14 Cr2 -125.45(19)
S1A C9 C14 Cr2 -130.0(3)
C12 C13 C14 C9 -3.9(3)
Cr2 C13 C14 C9 52.3(2)
C12 C13 C14 C8A 179.3(16)
Cr2 C13 C14 C8A -124.4(16)
C12 C13 C14 S1 176.65(19)
Cr2 C13 C14 S1 -127.10(18)
C12 C13 C14 Cr2 -56.3(2)
C7 C8A C14 C9 -0.2(19)
C7 C8A C14 C13 177.0(6)
C7 C8A C14 Cr2 71(2)
C7 S1 C14 C9 -1.95(18)
C7 S1 C14 C13 177.5(2)
C7 S1 C14 Cr2 83.76(17)
C17 Cr2 C14 C9 -132.4(3)
C15 Cr2 C14 C9 138.53(15)
C16 Cr2 C14 C9 48.76(17)
C12 Cr2 C14 C9 -103.39(15)
C10 Cr2 C14 C9 -28.91(13)
C11 Cr2 C14 C9 -66.13(14)
C13 Cr2 C14 C9 -134.2(2)
C17 Cr2 C14 C13 1.8(3)
C15 Cr2 C14 C13 -87.27(16)
C16 Cr2 C14 C13 -177.03(16)
C12 Cr2 C14 C13 30.81(16)
C10 Cr2 C14 C13 105.29(17)
C11 Cr2 C14 C13 68.07(16)
C9 Cr2 C14 C13 134.2(2)
C17 Cr2 C14 C8A 144.6(7)
C15 Cr2 C14 C8A 55.5(7)
C16 Cr2 C14 C8A -34.3(7)
C12 Cr2 C14 C8A 173.6(7)
C10 Cr2 C14 C8A -112.0(7)
C11 Cr2 C14 C8A -149.2(7)
C13 Cr2 C14 C8A 142.8(7)
C9 Cr2 C14 C8A -83.0(7)
C17 Cr2 C14 S1 121.9(3)
C15 Cr2 C14 S1 32.88(18)
C16 Cr2 C14 S1 -56.9(2)
C12 Cr2 C14 S1 151.0(2)
C10 Cr2 C14 S1 -134.56(19)
C11 Cr2 C14 S1 -171.78(19)
C13 Cr2 C14 S1 120.1(2)
C9 Cr2 C14 S1 -105.6(2)
C6 O6 C18 C19 -169.1(2)
